data_4021951
loop_
_publ_author_name
'Lauri Toom'
'Agnes K\"utt'
'Ivari Kaljurand'
'Ivo Leito'
'Henrik Ottosson'
'Helena Grennberg'
'Adolf Gogoll'

_publ_contact_author_address
;Uppsala University
Dept. of Biochemistry and Organic Chemistry
Box 576
751 23 Uppsala
Sweden
;
_publ_contact_author_email Adolf.Gogoll@kemi.uu.se
_publ_contact_author_fax (+46)184713818
_publ_contact_author_name 'Adolf Gogoll'
_publ_contact_author_phone (+46)184713822
_publ_section_title
;
 Substituent Effects on the Basicity of
 3,7-Diazabicyclo[3.3.1]nonanes
;
_journal_name_full 'Journal of Organic Chemistry'
_journal_page_first 7155
_journal_page_last 7164
_journal_paper_doi 10.1021/jo0604991
_journal_volume 71
_journal_year 2006
_chemical_formula_moiety
;
;
_chemical_formula_sum 'C33 H34 N2'
_chemical_formula_weight 458.62
_chemical_name_common
;
N,N'-Dibenzhydrylbisoidine
;
_chemical_name_systematic
;
3,7-Bis(1,1-diphenylmetyl)-3,7-diazabicyclo[3.3.1]nonane
;
_space_group_IT_number 14
_symmetry_cell_setting monoclinic
_symmetry_space_group_name_Hall '-P 2yn'
_symmetry_space_group_name_H-M 'P 1 21/n 1'
_atom_sites_solution_hydrogens geom
_atom_sites_solution_primary direct
_atom_sites_solution_secondary difmap
_audit_creation_method SHELXL-97
_cell_angle_alpha 90.00
_cell_angle_beta 109.2400(10)
_cell_angle_gamma 90.00
_cell_formula_units_Z 4
_cell_length_a 8.95580(10)
_cell_length_b 22.6588(3)
_cell_length_c 13.5142(2)
_cell_measurement_temperature 173(2)
_cell_volume 2589.23(6)
_computing_cell_refinement 'Bruker SMART'
_computing_data_collection 'Bruker SMART'
_computing_data_reduction 'Bruker SAINT'
_computing_molecular_graphics 'Bruker SHELXTL'
_computing_publication_material 'Bruker SHELXTL'
_computing_structure_refinement 'SHELXL-97 (Sheldrick, 1997)'
_computing_structure_solution 'SHELXS-97 (Sheldrick, 1990)'
_diffrn_ambient_temperature 173(2)
_diffrn_measured_fraction_theta_full 0.992
_diffrn_measured_fraction_theta_max 0.992
_diffrn_measurement_device_type 'CCD area detector'
_diffrn_measurement_method 'phi and omega scans'
_diffrn_radiation_monochromator graphite
_diffrn_radiation_source 'fine-focus sealed tube'
_diffrn_radiation_type MoK\a
_diffrn_radiation_wavelength 0.71073
_diffrn_reflns_av_R_equivalents 0.0344
_diffrn_reflns_av_sigmaI/netI 0.0247
_diffrn_reflns_limit_h_max 12
_diffrn_reflns_limit_h_min -12
_diffrn_reflns_limit_k_max 32
_diffrn_reflns_limit_k_min -32
_diffrn_reflns_limit_l_max 19
_diffrn_reflns_limit_l_min -19
_diffrn_reflns_number 40127
_diffrn_reflns_theta_full 30.52
_diffrn_reflns_theta_max 30.52
_diffrn_reflns_theta_min 2.40
_exptl_absorpt_coefficient_mu 0.068
_exptl_absorpt_correction_T_max 0.9799
_exptl_absorpt_correction_T_min 0.9604
_exptl_absorpt_correction_type none
_exptl_crystal_density_diffrn 1.177
_exptl_crystal_density_meas 0
_exptl_crystal_density_method 'not measured'
_exptl_crystal_F_000 984
_exptl_crystal_size_max 0.60
_exptl_crystal_size_mid 0.50
_exptl_crystal_size_min 0.30
_refine_diff_density_max 0.291
_refine_diff_density_min -0.235
_refine_diff_density_rms 0.036
_refine_ls_extinction_method none
_refine_ls_goodness_of_fit_ref 1.027
_refine_ls_hydrogen_treatment mixed
_refine_ls_matrix_type full
_refine_ls_number_parameters 350
_refine_ls_number_reflns 7851
_refine_ls_number_restraints 0
_refine_ls_restrained_S_all 1.027
_refine_ls_R_factor_all 0.0699
_refine_ls_R_factor_gt 0.0507
_refine_ls_shift/su_max 0.000
_refine_ls_shift/su_mean 0.000
_refine_ls_structure_factor_coef Fsqd
_refine_ls_weighting_details 'calc w=1/[\s^2^(Fo^2^)+(0.0483P)^2^+0.8338P] where P=(Fo^2^+2Fc^2^)/3'
_refine_ls_weighting_scheme calc
_refine_ls_wR_factor_gt 0.1167
_refine_ls_wR_factor_ref 0.1283
_reflns_number_gt 6063
_reflns_number_total 7851
_reflns_threshold_expression >2sigma(I)
_cod_data_source_file jo0604991si20060307_025608.cif
_cod_depositor_comments
;
The following automatic conversions were performed:
'_symmetry_cell_setting' value 'Monoclinic' changed to 'monoclinic'
according to '/home/saulius/struct/CIF-dictionaries/cif_core.dic'
dictionary named 'cif_core.dic' version 2.4.1 from 2010-06-29.

Automatic conversion script
Id: cif_fix_enum 1527 2010-12-29 10:47:43Z saulius 
;
_cod_original_sg_symbol_H-M 'P 21/n'
_cod_database_code 4021951

loop_
_symmetry_equiv_pos_as_xyz
'x, y, z'
'-x+1/2, y+1/2, -z+1/2'
'-x, -y, -z'
'x-1/2, -y-1/2, z-1/2'

loop_
_atom_site_label
_atom_site_type_symbol
_atom_site_fract_x
_atom_site_fract_y
_atom_site_fract_z
_atom_site_U_iso_or_equiv
_atom_site_adp_type
_atom_site_occupancy
_atom_site_symmetry_multiplicity
_atom_site_calc_flag
_atom_site_refinement_flags
C1 C 0.77211(14) 0.12548(6) 0.57401(9) 0.0336(2) Uani 1 1 d .
H1 H 0.7448 0.1239 0.6400 0.038(4) Uiso 1 1 calc R
C2 C 0.75660(14) 0.18991(5) 0.53599(9) 0.0327(2) Uani 1 1 d .
H2A H 0.6449 0.2024 0.5182 0.037(4) Uiso 1 1 calc R
H2B H 0.8210 0.2154 0.5939 0.039(4) Uiso 1 1 calc R
N3 N 0.80745(11) 0.19903(4) 0.44380(7) 0.02773(19) Uani 1 1 d .
C4 C 0.96740(13) 0.17450(5) 0.46341(10) 0.0329(2) Uani 1 1 d .
H4A H 1.0446 0.1977 0.5193 0.041(4) Uiso 1 1 calc R
H4B H 0.9962 0.1782 0.3990 0.035(4) Uiso 1 1 calc R
C5 C 0.97751(13) 0.10956(5) 0.49637(9) 0.0327(2) Uani 1 1 d .
H5 H 1.0883 0.0958 0.5090 0.041(4) Uiso 1 1 calc R
C6 C 0.86568(13) 0.06883(5) 0.41392(9) 0.0311(2) Uani 1 1 d .
H6A H 0.8873 0.0733 0.3470 0.032(3) Uiso 1 1 calc R
H6B H 0.8885 0.0274 0.4371 0.039(4) Uiso 1 1 calc R
N7 N 0.69674(10) 0.08093(4) 0.39531(7) 0.02749(19) Uani 1 1 d .
C8 C 0.66326(15) 0.08233(6) 0.49511(9) 0.0343(3) Uani 1 1 d .
H8A H 0.6772 0.0422 0.5259 0.048(4) Uiso 1 1 calc R
H8B H 0.5518 0.0941 0.4813 0.039(4) Uiso 1 1 calc R
C9 C 0.94316(15) 0.10484(6) 0.59943(10) 0.0379(3) Uani 1 1 d .
H9A H 1.0158 0.1303 0.6537 0.043(4) Uiso 1 1 calc R
H9B H 0.9553 0.0636 0.6250 0.050(4) Uiso 1 1 calc R
C10 C 0.80201(13) 0.26161(5) 0.41405(9) 0.0285(2) Uani 1 1 d .
H10 H 0.8863 0.2831 0.4697 0.037(4) Uiso 1 1 calc R
C11 C 0.83322(13) 0.26904(5) 0.31005(9) 0.0304(2) Uani 1 1 d .
C12 C 0.79852(15) 0.22424(6) 0.23511(10) 0.0370(3) Uani 1 1 d .
H12 H 0.7572 0.1878 0.2492 0.049(4) Uiso 1 1 calc R
C13 C 0.82403(17) 0.23255(8) 0.13964(11) 0.0483(3) Uani 1 1 d .
H13 H 0.8014 0.2015 0.0896 0.066(5) Uiso 1 1 calc R
C14 C 0.88209(17) 0.28569(9) 0.11730(13) 0.0546(4) Uani 1 1 d .
H14 H 0.8994 0.2912 0.0522 0.074(6) Uiso 1 1 calc R
C15 C 0.91465(17) 0.33058(8) 0.19014(14) 0.0532(4) Uani 1 1 d .
H15 H 0.9532 0.3673 0.1747 0.065(5) Uiso 1 1 calc R
C16 C 0.89140(15) 0.32260(6) 0.28664(12) 0.0407(3) Uani 1 1 d .
H16 H 0.9153 0.3537 0.3365 0.063(5) Uiso 1 1 calc R
C17 C 0.64211(13) 0.28923(5) 0.40489(9) 0.0291(2) Uani 1 1 d .
C18 C 0.50380(14) 0.26892(6) 0.32956(9) 0.0340(2) Uani 1 1 d .
H18 H 0.5096 0.2381 0.2833 0.036(4) Uiso 1 1 calc R
C19 C 0.35724(15) 0.29332(6) 0.32153(10) 0.0396(3) Uani 1 1 d .
H19 H 0.2637 0.2784 0.2713 0.049(4) Uiso 1 1 calc R
C20 C 0.34820(16) 0.33949(7) 0.38708(11) 0.0428(3) Uani 1 1 d .
H20 H 0.2488 0.3567 0.3807 0.053(5) Uiso 1 1 calc R
C21 C 0.48421(18) 0.36019(6) 0.46147(11) 0.0433(3) Uani 1 1 d .
H21 H 0.4783 0.3918 0.5062 0.055(5) Uiso 1 1 calc R
C22 C 0.63055(16) 0.33471(6) 0.47114(10) 0.0361(3) Uani 1 1 d .
H22 H 0.7232 0.3486 0.5236 0.049(4) Uiso 1 1 calc R
C23 C 0.59661(13) 0.03703(5) 0.32311(9) 0.0293(2) Uani 1 1 d .
H23 H 0.6165 -0.0024 0.3583 0.042(4) Uiso 1 1 calc R
C24 C 0.42056(13) 0.05096(6) 0.29415(9) 0.0322(2) Uani 1 1 d .
C25 C 0.36451(15) 0.10816(7) 0.29238(11) 0.0408(3) Uani 1 1 d .
H25 H 0.4369 0.1400 0.3148 0.043(4) Uiso 1 1 calc R
C26 C 0.20144(17) 0.11918(9) 0.25758(12) 0.0550(4) Uani 1 1 d .
H26 H 0.1634 0.1584 0.2570 0.069(6) Uiso 1 1 calc R
C27 C 0.09549(17) 0.07283(10) 0.22393(12) 0.0605(5) Uani 1 1 d .
H27 H -0.0150 0.0804 0.1998 0.072(6) Uiso 1 1 calc R
C28 C 0.15018(17) 0.01594(9) 0.22541(11) 0.0565(4) Uani 1 1 d .
H28 H 0.0774 -0.0157 0.2023 0.070(6) Uiso 1 1 calc R
C29 C 0.31162(16) 0.00485(7) 0.26065(10) 0.0435(3) Uani 1 1 d .
H29 H 0.3486 -0.0345 0.2620 0.056(5) Uiso 1 1 calc R
C30 C 0.63673(13) 0.03290(5) 0.22178(9) 0.0313(2) Uani 1 1 d .
C31 C 0.60271(14) 0.07967(6) 0.15042(10) 0.0382(3) Uani 1 1 d .
H31 H 0.5560 0.1147 0.1656 0.054(5) Uiso 1 1 calc R
C32 C 0.63658(17) 0.07548(9) 0.05733(11) 0.0576(5) Uani 1 1 d .
H32 H 0.6137 0.1078 0.0098 0.082(7) Uiso 1 1 calc R
C33 C 0.7029(2) 0.02494(12) 0.03346(14) 0.0722(7) Uani 1 1 d .
H33 H 0.7251 0.0221 -0.0305 0.087(7) Uiso 1 1 calc R
C34 C 0.73688(18) -0.02149(10) 0.10296(17) 0.0705(6) Uani 1 1 d .
H34 H 0.7826 -0.0564 0.0866 0.084(6) Uiso 1 1 calc R
C35 C 0.70493(15) -0.01786(7) 0.19752(13) 0.0480(4) Uani 1 1 d .
H35 H 0.7299 -0.0501 0.2451 0.055(5) Uiso 1 1 calc R

loop_
_atom_site_aniso_label
_atom_site_aniso_U_11
_atom_site_aniso_U_22
_atom_site_aniso_U_33
_atom_site_aniso_U_23
_atom_site_aniso_U_13
_atom_site_aniso_U_12
C1 0.0358(6) 0.0415(6) 0.0215(5) 0.0041(4) 0.0067(4) 0.0033(5)
C2 0.0336(6) 0.0393(6) 0.0249(5) 0.0014(5) 0.0092(4) 0.0050(5)
N3 0.0246(4) 0.0307(5) 0.0282(4) 0.0014(4) 0.0090(3) 0.0035(3)
C4 0.0229(5) 0.0365(6) 0.0367(6) -0.0003(5) 0.0062(4) 0.0026(4)
C5 0.0225(5) 0.0377(6) 0.0317(6) 0.0007(5) 0.0004(4) 0.0056(4)
C6 0.0240(5) 0.0339(6) 0.0318(6) 0.0004(4) 0.0045(4) 0.0048(4)
N7 0.0227(4) 0.0346(5) 0.0237(4) 0.0003(4) 0.0057(3) -0.0003(3)
C8 0.0338(6) 0.0429(7) 0.0263(5) 0.0037(5) 0.0100(4) -0.0013(5)
C9 0.0357(6) 0.0414(7) 0.0272(5) 0.0034(5) -0.0025(5) 0.0051(5)
C10 0.0263(5) 0.0296(5) 0.0287(5) -0.0028(4) 0.0079(4) 0.0001(4)
C11 0.0242(5) 0.0336(6) 0.0350(6) 0.0015(5) 0.0118(4) 0.0032(4)
C12 0.0385(6) 0.0398(7) 0.0348(6) -0.0007(5) 0.0150(5) 0.0049(5)
C13 0.0432(7) 0.0686(10) 0.0366(7) -0.0005(7) 0.0177(6) 0.0146(7)
C14 0.0348(7) 0.0908(12) 0.0453(8) 0.0196(8) 0.0231(6) 0.0128(7)
C15 0.0352(7) 0.0656(10) 0.0631(10) 0.0250(8) 0.0217(7) -0.0011(6)
C16 0.0307(6) 0.0403(7) 0.0519(8) 0.0063(6) 0.0148(5) -0.0022(5)
C17 0.0314(5) 0.0302(5) 0.0272(5) 0.0015(4) 0.0117(4) 0.0032(4)
C18 0.0319(6) 0.0417(6) 0.0282(6) -0.0017(5) 0.0097(5) 0.0041(5)
C19 0.0321(6) 0.0562(8) 0.0305(6) 0.0072(5) 0.0105(5) 0.0074(5)
C20 0.0411(7) 0.0547(8) 0.0385(7) 0.0120(6) 0.0210(6) 0.0184(6)
C21 0.0528(8) 0.0418(7) 0.0423(7) -0.0006(6) 0.0253(6) 0.0121(6)
C22 0.0418(7) 0.0358(6) 0.0328(6) -0.0030(5) 0.0152(5) 0.0026(5)
C23 0.0265(5) 0.0291(5) 0.0294(5) 0.0027(4) 0.0052(4) -0.0017(4)
C24 0.0263(5) 0.0454(7) 0.0248(5) 0.0033(5) 0.0085(4) -0.0049(5)
C25 0.0295(6) 0.0528(8) 0.0397(7) 0.0006(6) 0.0109(5) 0.0039(5)
C26 0.0362(7) 0.0844(12) 0.0443(8) 0.0026(8) 0.0133(6) 0.0176(7)
C27 0.0251(6) 0.1213(16) 0.0354(7) 0.0053(8) 0.0107(5) -0.0016(8)
C28 0.0328(7) 0.0986(14) 0.0365(7) 0.0055(8) 0.0090(6) -0.0237(8)
C29 0.0377(7) 0.0584(9) 0.0328(6) 0.0045(6) 0.0095(5) -0.0165(6)
C30 0.0218(5) 0.0370(6) 0.0326(6) -0.0092(5) 0.0057(4) -0.0043(4)
C31 0.0300(6) 0.0544(8) 0.0295(6) -0.0010(5) 0.0086(5) -0.0056(5)
C32 0.0368(7) 0.1048(14) 0.0311(7) -0.0068(8) 0.0113(6) -0.0235(8)
C33 0.0428(8) 0.1326(19) 0.0486(9) -0.0470(11) 0.0251(7) -0.0386(10)
C34 0.0364(8) 0.0888(14) 0.0925(14) -0.0658(12) 0.0297(9) -0.0215(8)
C35 0.0287(6) 0.0442(8) 0.0681(10) -0.0238(7) 0.0120(6) -0.0053(5)

loop_
_atom_type_symbol
_atom_type_description
_atom_type_scat_dispersion_real
_atom_type_scat_dispersion_imag
_atom_type_scat_source
C C 0.0033 0.0016 'International Tables Vol C Tables 4.2.6.8 and 6.1.1.4'
H H 0.0000 0.0000 'International Tables Vol C Tables 4.2.6.8 and 6.1.1.4'
N N 0.0061 0.0033 'International Tables Vol C Tables 4.2.6.8 and 6.1.1.4'

loop_
_geom_angle_atom_site_label_1
_geom_angle_atom_site_label_2
_geom_angle_atom_site_label_3
_geom_angle
C9 C1 C8 108.72(10)
C9 C1 C2 109.81(10)
C8 C1 C2 113.92(10)
C9 C1 H1 108.1
C8 C1 H1 108.1
C2 C1 H1 108.1
N3 C2 C1 113.32(9)
N3 C2 H2A 108.9
C1 C2 H2A 108.9
N3 C2 H2B 108.9
C1 C2 H2B 108.9
H2A C2 H2B 107.7
C10 N3 C2 111.99(9)
C10 N3 C4 110.78(9)
C2 N3 C4 110.30(9)
N3 C4 C5 112.00(9)
N3 C4 H4A 109.2
C5 C4 H4A 109.2
N3 C4 H4B 109.2
C5 C4 H4B 109.2
H4A C4 H4B 107.9
C9 C5 C4 108.81(10)
C9 C5 C6 109.91(10)
C4 C5 C6 113.85(9)
C9 C5 H5 108.0
C4 C5 H5 108.0
C6 C5 H5 108.0
N7 C6 C5 113.49(9)
N7 C6 H6A 108.9
C5 C6 H6A 108.9
N7 C6 H6B 108.9
C5 C6 H6B 108.9
H6A C6 H6B 107.7
C23 N7 C6 110.71(9)
C23 N7 C8 110.93(9)
C6 N7 C8 110.73(9)
N7 C8 C1 112.00(10)
N7 C8 H8A 109.2
C1 C8 H8A 109.2
N7 C8 H8B 109.2
C1 C8 H8B 109.2
H8A C8 H8B 107.9
C5 C9 C1 105.19(9)
C5 C9 H9A 110.7
C1 C9 H9A 110.7
C5 C9 H9B 110.7
C1 C9 H9B 110.7
H9A C9 H9B 108.8
N3 C10 C11 110.97(9)
N3 C10 C17 111.25(9)
C11 C10 C17 109.27(9)
N3 C10 H10 108.4
C11 C10 H10 108.4
C17 C10 H10 108.4
C12 C11 C16 118.56(12)
C12 C11 C10 121.50(11)
C16 C11 C10 119.88(11)
C13 C12 C11 120.53(13)
C13 C12 H12 119.7
C11 C12 H12 119.7
C14 C13 C12 120.47(15)
C14 C13 H13 119.8
C12 C13 H13 119.8
C15 C14 C13 119.51(14)
C15 C14 H14 120.2
C13 C14 H14 120.2
C14 C15 C16 120.61(14)
C14 C15 H15 119.7
C16 C15 H15 119.7
C11 C16 C15 120.30(14)
C11 C16 H16 119.8
C15 C16 H16 119.8
C22 C17 C18 118.48(11)
C22 C17 C10 121.14(11)
C18 C17 C10 120.38(10)
C19 C18 C17 120.78(12)
C19 C18 H18 119.6
C17 C18 H18 119.6
C20 C19 C18 119.96(12)
C20 C19 H19 120.0
C18 C19 H19 120.0
C21 C20 C19 119.79(12)
C21 C20 H20 120.1
C19 C20 H20 120.1
C20 C21 C22 120.17(12)
C20 C21 H21 119.9
C22 C21 H21 119.9
C17 C22 C21 120.79(12)
C17 C22 H22 119.6
C21 C22 H22 119.6
N7 C23 C24 112.46(9)
N7 C23 C30 111.29(9)
C24 C23 C30 108.10(9)
N7 C23 H23 108.3
C24 C23 H23 108.3
C30 C23 H23 108.3
C25 C24 C29 118.84(12)
C25 C24 C23 122.33(11)
C29 C24 C23 118.65(12)
C24 C25 C26 120.23(14)
C24 C25 H25 119.9
C26 C25 H25 119.9
C27 C26 C25 119.97(16)
C27 C26 H26 120.0
C25 C26 H26 120.0
C28 C27 C26 120.15(14)
C28 C27 H27 119.9
C26 C27 H27 119.9
C27 C28 C29 119.99(15)
C27 C28 H28 120.0
C29 C28 H28 120.0
C28 C29 C24 120.81(16)
C28 C29 H29 119.6
C24 C29 H29 119.6
C35 C30 C31 118.50(13)
C35 C30 C23 120.85(12)
C31 C30 C23 120.64(11)
C32 C31 C30 120.63(14)
C32 C31 H31 119.7
C30 C31 H31 119.7
C33 C32 C31 120.55(18)
C33 C32 H32 119.7
C31 C32 H32 119.7
C32 C33 C34 119.44(15)
C32 C33 H33 120.3
C34 C33 H33 120.3
C33 C34 C35 120.80(16)
C33 C34 H34 119.6
C35 C34 H34 119.6
C30 C35 C34 120.07(17)
C30 C35 H35 120.0
C34 C35 H35 120.0

loop_
_geom_bond_atom_site_label_1
_geom_bond_atom_site_label_2
_geom_bond_distance
C1 C9 1.5286(17)
C1 C8 1.5357(17)
C1 C2 1.5386(17)
C1 H1 1.0000
C2 N3 1.4752(14)
C2 H2A 0.9900
C2 H2B 0.9900
N3 C10 1.4702(15)
N3 C4 1.4768(14)
C4 C5 1.5314(17)
C4 H4A 0.9900
C4 H4B 0.9900
C5 C9 1.5258(18)
C5 C6 1.5366(16)
C5 H5 1.0000
C6 N7 1.4754(14)
C6 H6A 0.9900
C6 H6B 0.9900
N7 C23 1.4728(14)
N7 C8 1.4753(14)
C8 H8A 0.9900
C8 H8B 0.9900
C9 H9A 0.9900
C9 H9B 0.9900
C10 C11 1.5300(16)
C10 C17 1.5300(15)
C10 H10 1.0000
C11 C12 1.3948(17)
C11 C16 1.3975(17)
C12 C13 1.3951(19)
C12 H12 0.9500
C13 C14 1.384(2)
C13 H13 0.9500
C14 C15 1.378(3)
C14 H14 0.9500
C15 C16 1.399(2)
C15 H15 0.9500
C16 H16 0.9500
C17 C22 1.3913(16)
C17 C18 1.3969(17)
C18 C19 1.3950(17)
C18 H18 0.9500
C19 C20 1.390(2)
C19 H19 0.9500
C20 C21 1.381(2)
C20 H20 0.9500
C21 C22 1.3983(18)
C21 H21 0.9500
C22 H22 0.9500
C23 C24 1.5271(16)
C23 C30 1.5289(16)
C23 H23 1.0000
C24 C25 1.3872(19)
C24 C29 1.3991(17)
C25 C26 1.4013(18)
C25 H25 0.9500
C26 C27 1.388(3)
C26 H26 0.9500
C27 C28 1.377(3)
C27 H27 0.9500
C28 C29 1.388(2)
C28 H28 0.9500
C29 H29 0.9500
C30 C35 1.3911(18)
C30 C31 1.3972(18)
C31 C32 1.3910(19)
C31 H31 0.9500
C32 C33 1.377(3)
C32 H32 0.9500
C33 C34 1.376(3)
C33 H33 0.9500
C34 C35 1.401(3)
C34 H34 0.9500
C35 H35 0.9500

loop_
_geom_torsion_atom_site_label_1
_geom_torsion_atom_site_label_2
_geom_torsion_atom_site_label_3
_geom_torsion_atom_site_label_4
_geom_torsion
C9 C1 C2 N3 57.28(13)
C8 C1 C2 N3 -64.93(13)
C1 C2 N3 C10 -175.90(9)
C1 C2 N3 C4 -52.04(13)
C10 N3 C4 C5 179.05(9)
C2 N3 C4 C5 54.49(13)
N3 C4 C5 C9 -62.44(12)
N3 C4 C5 C6 60.51(13)
C9 C5 C6 N7 56.89(12)
C4 C5 C6 N7 -65.46(13)
C5 C6 N7 C23 -174.74(9)
C5 C6 N7 C8 -51.26(13)
C23 N7 C8 C1 177.05(9)
C6 N7 C8 C1 53.71(13)
C9 C1 C8 N7 -62.02(13)
C2 C1 C8 N7 60.78(13)
C4 C5 C9 C1 63.85(12)
C6 C5 C9 C1 -61.44(12)
C8 C1 C9 C5 64.01(12)
C2 C1 C9 C5 -61.24(12)
C2 N3 C10 C11 -172.25(9)
C4 N3 C10 C11 64.15(11)
C2 N3 C10 C17 -50.37(12)
C4 N3 C10 C17 -173.97(9)
N3 C10 C11 C12 26.77(14)
C17 C10 C11 C12 -96.26(13)
N3 C10 C11 C16 -156.05(10)
C17 C10 C11 C16 80.92(13)
C16 C11 C12 C13 1.07(18)
C10 C11 C12 C13 178.29(11)
C11 C12 C13 C14 -0.9(2)
C12 C13 C14 C15 0.0(2)
C13 C14 C15 C16 0.8(2)
C12 C11 C16 C15 -0.31(18)
C10 C11 C16 C15 -177.58(11)
C14 C15 C16 C11 -0.6(2)
N3 C10 C17 C22 116.33(12)
C11 C10 C17 C22 -120.81(12)
N3 C10 C17 C18 -63.38(14)
C11 C10 C17 C18 59.48(14)
C22 C17 C18 C19 -0.56(18)
C10 C17 C18 C19 179.17(11)
C17 C18 C19 C20 1.76(19)
C18 C19 C20 C21 -1.4(2)
C19 C20 C21 C22 -0.2(2)
C18 C17 C22 C21 -1.03(18)
C10 C17 C22 C21 179.25(11)
C20 C21 C22 C17 1.4(2)
C6 N7 C23 C24 -175.02(9)
C8 N7 C23 C24 61.62(12)
C6 N7 C23 C30 -53.56(12)
C8 N7 C23 C30 -176.92(9)
N7 C23 C24 C25 28.54(15)
C30 C23 C24 C25 -94.73(13)
N7 C23 C24 C29 -156.39(10)
C30 C23 C24 C29 80.35(13)
C29 C24 C25 C26 0.02(19)
C23 C24 C25 C26 175.09(12)
C24 C25 C26 C27 -0.5(2)
C25 C26 C27 C28 0.5(2)
C26 C27 C28 C29 0.0(2)
C27 C28 C29 C24 -0.5(2)
C25 C24 C29 C28 0.50(19)
C23 C24 C29 C28 -174.75(11)
N7 C23 C30 C35 112.77(12)
C24 C23 C30 C35 -123.26(11)
N7 C23 C30 C31 -68.53(13)
C24 C23 C30 C31 55.44(13)
C35 C30 C31 C32 -0.08(17)
C23 C30 C31 C32 -178.81(11)
C30 C31 C32 C33 0.6(2)
C31 C32 C33 C34 -0.5(2)
C32 C33 C34 C35 -0.1(2)
C31 C30 C35 C34 -0.50(18)
C23 C30 C35 C34 178.23(11)
C33 C34 C35 C30 0.6(2)

loop_
_cod_related_entry_id
_cod_related_entry_database
_cod_related_entry_code
1 ChemSpider 17246033
